data_4026080
loop_
_publ_author_name
'Roman A. Valiulin'
'Teresa M. Arisco'
'Andrei G. Kutateladze'

_publ_contact_author_address
;Department of Chemistry and Biochemistry
University of Denver
FW Olin Hall, 202
2190 E. Iliff Ave
Denver, CO 80208
;
_publ_contact_author_email akutatel.edu
_publ_contact_author_fax 303-871-2254
_publ_contact_author_name 'Andrei Kutateladze'
_publ_contact_author_phone 303-871-2995
_publ_section_title
;
 Double-Tandem [4\p+2\p].[2\p+2\p].[4\p+2\p].[2\p+2\p] Synthetic Sequence
 with Photoprotolytic Oxametathesis and Photoepoxidation in the Chromone
 Series
;
_journal_name_full 'Journal of Organic Chemistry'
_journal_page_first 1319
_journal_page_last 1332
_journal_paper_doi 10.1021/jo102221q
_journal_volume 76
_journal_year 2011
_chemical_formula_moiety 'C25 H21 N O3'
_chemical_formula_sum 'C25 H21 N O3'
_chemical_formula_weight 383.44
_chemical_name_common none
_chemical_name_systematic
;
1S(R), 8S(R), 9R(S), 10S(R), 13R(S)-
16-cyano-17-oxo-11-phenyl-14-oxaoctacyclo
[6.5.4.1^10,13^.0^1,8^.0^2,7^.0^9,11^.0^3,15^.0^6,16^]
octadec-9-carboxaldehyde
;
_space_group_IT_number 14
_symmetry_cell_setting monoclinic
_symmetry_space_group_name_Hall '-P 2ybc'
_symmetry_space_group_name_H-M 'P 1 21/c 1'
_atom_sites_solution_hydrogens geom
_atom_sites_solution_primary direct
_atom_sites_solution_secondary difmap
_audit_creation_method SHELXL-97
_cell_angle_alpha 90.00
_cell_angle_beta 104.2530(10)
_cell_angle_gamma 90.00
_cell_formula_units_Z 4
_cell_length_a 9.80890(10)
_cell_length_b 13.5467(2)
_cell_length_c 14.3443(2)
_cell_measurement_reflns_used 9701
_cell_measurement_temperature 296(2)
_cell_measurement_theta_max 31.27
_cell_measurement_theta_min 2.62
_cell_volume 1847.37(4)
_computing_cell_refinement 'Bruker SAINT'
_computing_data_collection 'Bruker APEX2'
_computing_data_reduction 'Bruker SAINT'
_computing_molecular_graphics 'Bruker SHELXTL'
_computing_publication_material 'Bruker SHELXTL'
_computing_structure_refinement 'SHELXL-97 (Sheldrick, 2008)'
_computing_structure_solution 'SHELXS-97 (Sheldrick, 2008)'
_diffrn_ambient_temperature 296(2)
_diffrn_detector_area_resol_mean 8.33
_diffrn_measured_fraction_theta_full 1.000
_diffrn_measured_fraction_theta_max 1.000
_diffrn_measurement_device_type 'Bruker D8 APEX II Diffractometer'
_diffrn_measurement_method '\f and \w scans'
_diffrn_radiation_monochromator graphite
_diffrn_radiation_source 'fine-focus sealed tube'
_diffrn_radiation_type MoK\a
_diffrn_radiation_wavelength 0.71073
_diffrn_reflns_av_R_equivalents 0.0217
_diffrn_reflns_av_sigmaI/netI 0.0097
_diffrn_reflns_limit_h_max 13
_diffrn_reflns_limit_h_min -14
_diffrn_reflns_limit_k_max 18
_diffrn_reflns_limit_k_min -19
_diffrn_reflns_limit_l_max 20
_diffrn_reflns_limit_l_min -20
_diffrn_reflns_number 75747
_diffrn_reflns_theta_full 30.51
_diffrn_reflns_theta_max 30.51
_diffrn_reflns_theta_min 2.10
_exptl_absorpt_coefficient_mu 0.091
_exptl_absorpt_correction_T_max 0.9808
_exptl_absorpt_correction_T_min 0.9610
_exptl_absorpt_correction_type multi-scan
_exptl_crystal_colour colourless
_exptl_crystal_density_diffrn 1.382
_exptl_crystal_description perfect
_exptl_crystal_F_000 812
_exptl_crystal_size_max 0.44
_exptl_crystal_size_mid 0.30
_exptl_crystal_size_min 0.22
_refine_diff_density_max 0.340
_refine_diff_density_min -0.215
_refine_diff_density_rms 0.047
_refine_ls_extinction_method none
_refine_ls_goodness_of_fit_ref 0.728
_refine_ls_matrix_type full
_refine_ls_number_parameters 262
_refine_ls_number_reflns 5636
_refine_ls_number_restraints 0
_refine_ls_restrained_S_all 0.728
_refine_ls_R_factor_all 0.0543
_refine_ls_R_factor_gt 0.0448
_refine_ls_shift/su_max 0.000
_refine_ls_shift/su_mean 0.000
_refine_ls_structure_factor_coef Fsqd
_refine_ls_weighting_details 'calc w=1/[\s^2^(Fo^2^)+(0.1305P)^2^+0.8356P] where P=(Fo^2^+2Fc^2^)/3'
_refine_ls_weighting_scheme calc
_refine_ls_wR_factor_gt 0.1280
_refine_ls_wR_factor_ref 0.1505
_reflns_number_gt 4705
_reflns_number_total 5636
_reflns_threshold_expression >2sigma(I)
_cod_data_source_file jo102221q_si_011.cif
_cod_data_source_block rav28574_0m
_cod_original_sg_symbol_H-M 'P 1 21/c 1 '
_cod_database_code 4026080

loop_
_symmetry_equiv_pos_as_xyz
'x, y, z'
'-x, y+1/2, -z+1/2'
'-x, -y, -z'
'x, -y-1/2, z-1/2'

loop_
_atom_site_label
_atom_site_type_symbol
_atom_site_fract_x
_atom_site_fract_y
_atom_site_fract_z
_atom_site_U_iso_or_equiv
_atom_site_adp_type
_atom_site_occupancy
_atom_site_symmetry_multiplicity
_atom_site_calc_flag
_atom_site_refinement_flags
O1 O 0.42366(11) 0.82498(9) 0.24094(7) 0.0515(3) Uani 1 1 d .
O2 O 0.42135(9) 0.61759(6) 0.12628(6) 0.03862(19) Uani 1 1 d .
O3 O 0.44126(11) 0.99744(7) 0.10217(8) 0.0562(3) Uani 1 1 d .
C100 C 0.55909(10) 0.78432(7) 0.03435(7) 0.02628(18) Uani 1 1 d .
H1 H 0.5649 0.8311 -0.0166 0.032 Uiso 1 1 calc R
C1 C 0.77856(12) 0.62701(10) 0.07856(10) 0.0418(3) Uani 1 1 d .
H1A H 0.8008 0.6158 0.0172 0.050 Uiso 1 1 calc R
H1B H 0.8358 0.5826 0.1253 0.050 Uiso 1 1 calc R
C2 C 0.81363(11) 0.73434(10) 0.11025(8) 0.0377(2) Uani 1 1 d .
H2A H 0.8861 0.7353 0.1700 0.045 Uiso 1 1 calc R
H2B H 0.8492 0.7687 0.0618 0.045 Uiso 1 1 calc R
C3 C 0.68267(11) 0.78626(8) 0.12418(7) 0.0310(2) Uani 1 1 d .
H3 H 0.7051 0.8545 0.1449 0.037 Uiso 1 1 calc R
C4 C 0.42350(10) 0.79119(7) 0.07278(7) 0.02720(19) Uani 1 1 d .
C5 C 0.30479(10) 0.86038(7) 0.03153(7) 0.0292(2) Uani 1 1 d .
C6 C 0.20294(10) 0.83739(8) -0.06746(7) 0.0302(2) Uani 1 1 d .
C7 C 0.15495(11) 0.91574(8) -0.14164(8) 0.0318(2) Uani 1 1 d .
C8 C 0.02909(13) 0.96703(10) -0.15026(10) 0.0430(3) Uani 1 1 d .
H8 H -0.0258 0.9548 -0.1071 0.052 Uiso 1 1 calc R
C9 C -0.01464(14) 1.03615(11) -0.22279(11) 0.0498(3) Uani 1 1 d .
H9 H -0.0979 1.0708 -0.2273 0.060 Uiso 1 1 calc R
C10 C 0.06462(15) 1.05383(10) -0.28826(10) 0.0465(3) Uani 1 1 d .
H10 H 0.0345 1.0999 -0.3370 0.056 Uiso 1 1 calc R
C11 C 0.47603(12) 0.79035(9) 0.18097(8) 0.0341(2) Uani 1 1 d .
C12 C 0.61474(12) 0.73204(9) 0.19737(7) 0.0344(2) Uani 1 1 d .
C13 C 0.70164(14) 0.73251(12) 0.29563(9) 0.0455(3) Uani 1 1 d .
N14 N 0.77404(17) 0.73062(14) 0.37109(9) 0.0681(4) Uani 1 1 d .
C15 C 0.57187(12) 0.62285(9) 0.16012(8) 0.0371(2) Uani 1 1 d .
H15 H 0.6083 0.5734 0.2098 0.044 Uiso 1 1 calc R
C16 C 0.62328(11) 0.60472(8) 0.06932(8) 0.0351(2) Uani 1 1 d .
H16 H 0.6026 0.5365 0.0475 0.042 Uiso 1 1 calc R
C17 C 0.52414(10) 0.67541(7) 0.00154(7) 0.02868(19) Uani 1 1 d .
H17 H 0.5078 0.6621 -0.0675 0.034 Uiso 1 1 calc R
C18 C 0.39161(10) 0.67979(7) 0.04282(8) 0.0296(2) Uani 1 1 d .
C19 C 0.24265(11) 0.66782(8) -0.01641(9) 0.0341(2) Uani 1 1 d .
H19 H 0.2195 0.5988 -0.0337 0.041 Uiso 1 1 calc R
C20 C 0.14231(12) 0.71366(9) 0.03932(10) 0.0405(3) Uani 1 1 d .
H20A H 0.0467 0.6904 0.0144 0.049 Uiso 1 1 calc R
H20B H 0.1723 0.6982 0.1073 0.049 Uiso 1 1 calc R
C21 C 0.15350(11) 0.82375(9) 0.02188(8) 0.0349(2) Uani 1 1 d .
H21 H 0.0830 0.8688 0.0359 0.042 Uiso 1 1 calc R
C22 C 0.33144(13) 0.96567(8) 0.05537(8) 0.0375(2) Uani 1 1 d .
H22 H 0.2586 1.0102 0.0327 0.045 Uiso 1 1 calc R
C23 C 0.22265(11) 0.73458(8) -0.10520(8) 0.0334(2) Uani 1 1 d .
H23A H 0.3046 0.7324 -0.1316 0.040 Uiso 1 1 calc R
H23B H 0.1406 0.7148 -0.1546 0.040 Uiso 1 1 calc R
C24 C 0.18907(15) 1.00291(10) -0.28123(9) 0.0442(3) Uani 1 1 d .
H24 H 0.2424 1.0144 -0.3255 0.053 Uiso 1 1 calc R
C25 C 0.23415(12) 0.93474(9) -0.20794(9) 0.0382(2) Uani 1 1 d .
H25 H 0.3184 0.9013 -0.2030 0.046 Uiso 1 1 calc R

loop_
_atom_site_aniso_label
_atom_site_aniso_U_11
_atom_site_aniso_U_22
_atom_site_aniso_U_33
_atom_site_aniso_U_23
_atom_site_aniso_U_13
_atom_site_aniso_U_12
O1 0.0535(5) 0.0730(7) 0.0331(4) -0.0031(4) 0.0200(4) 0.0116(5)
O2 0.0351(4) 0.0383(4) 0.0436(4) 0.0121(3) 0.0119(3) -0.0019(3)
O3 0.0546(6) 0.0405(5) 0.0647(6) -0.0108(4) -0.0018(5) -0.0058(4)
C100 0.0260(4) 0.0292(4) 0.0244(4) -0.0005(3) 0.0076(3) -0.0011(3)
C1 0.0316(5) 0.0462(6) 0.0469(6) -0.0012(5) 0.0087(4) 0.0084(4)
C2 0.0262(5) 0.0503(6) 0.0359(5) -0.0025(5) 0.0062(4) 0.0001(4)
C3 0.0286(4) 0.0378(5) 0.0265(4) -0.0026(4) 0.0065(3) -0.0031(4)
C4 0.0273(4) 0.0293(4) 0.0258(4) -0.0014(3) 0.0081(3) 0.0001(3)
C5 0.0284(4) 0.0301(4) 0.0297(4) -0.0037(3) 0.0085(3) 0.0023(3)
C6 0.0261(4) 0.0318(4) 0.0323(5) -0.0042(4) 0.0067(3) 0.0019(3)
C7 0.0289(4) 0.0315(5) 0.0325(5) -0.0053(4) 0.0029(4) 0.0026(3)
C8 0.0350(5) 0.0480(6) 0.0453(6) -0.0002(5) 0.0087(5) 0.0114(5)
C9 0.0396(6) 0.0509(7) 0.0536(7) 0.0014(6) 0.0010(5) 0.0170(5)
C10 0.0508(7) 0.0415(6) 0.0398(6) 0.0012(5) -0.0026(5) 0.0081(5)
C11 0.0349(5) 0.0417(5) 0.0276(4) 0.0002(4) 0.0116(4) 0.0002(4)
C12 0.0338(5) 0.0447(6) 0.0245(4) 0.0021(4) 0.0067(4) 0.0014(4)
C13 0.0450(6) 0.0623(8) 0.0291(5) 0.0029(5) 0.0091(5) 0.0045(5)
N14 0.0664(9) 0.1005(12) 0.0320(5) 0.0025(6) 0.0021(5) 0.0064(8)
C15 0.0353(5) 0.0380(5) 0.0375(5) 0.0102(4) 0.0081(4) 0.0028(4)
C16 0.0328(5) 0.0316(5) 0.0393(5) 0.0006(4) 0.0063(4) 0.0051(4)
C17 0.0274(4) 0.0293(4) 0.0293(4) -0.0025(3) 0.0070(3) 0.0016(3)
C18 0.0284(4) 0.0280(4) 0.0332(5) 0.0011(4) 0.0090(4) -0.0013(3)
C19 0.0271(4) 0.0296(5) 0.0452(6) -0.0020(4) 0.0080(4) -0.0033(3)
C20 0.0295(5) 0.0426(6) 0.0528(7) 0.0048(5) 0.0168(5) -0.0020(4)
C21 0.0282(5) 0.0396(5) 0.0397(5) -0.0019(4) 0.0134(4) 0.0033(4)
C22 0.0420(6) 0.0319(5) 0.0378(5) -0.0065(4) 0.0078(4) 0.0042(4)
C23 0.0301(5) 0.0317(5) 0.0361(5) -0.0074(4) 0.0039(4) 0.0007(4)
C24 0.0509(7) 0.0441(6) 0.0371(6) 0.0017(5) 0.0101(5) 0.0045(5)
C25 0.0358(5) 0.0394(5) 0.0389(5) 0.0000(4) 0.0087(4) 0.0063(4)

loop_
_atom_type_symbol
_atom_type_description
_atom_type_scat_dispersion_real
_atom_type_scat_dispersion_imag
_atom_type_scat_source
C C 0.0033 0.0016 'International Tables Vol C Tables 4.2.6.8 and 6.1.1.4'
H H 0.0000 0.0000 'International Tables Vol C Tables 4.2.6.8 and 6.1.1.4'
N N 0.0061 0.0033 'International Tables Vol C Tables 4.2.6.8 and 6.1.1.4'
O O 0.0106 0.0060 'International Tables Vol C Tables 4.2.6.8 and 6.1.1.4'

loop_
_geom_angle_atom_site_label_1
_geom_angle_atom_site_label_2
_geom_angle_atom_site_label_3
_geom_angle
C18 O2 C15 103.51(8)
C3 C100 C17 109.77(8)
C3 C100 C4 105.50(7)
C17 C100 C4 91.14(7)
C3 C100 H1 115.8
C17 C100 H1 115.8
C4 C100 H1 115.8
C16 C1 C2 111.03(9)
C16 C1 H1A 109.4
C2 C1 H1A 109.4
C16 C1 H1B 109.4
C2 C1 H1B 109.4
H1A C1 H1B 108.0
C3 C2 C1 109.98(9)
C3 C2 H2A 109.7
C1 C2 H2A 109.7
C3 C2 H2B 109.7
C1 C2 H2B 109.7
H2A C2 H2B 108.2
C2 C3 C100 113.55(8)
C2 C3 C12 112.69(9)
C100 C3 C12 100.19(8)
C2 C3 H3 110.0
C100 C3 H3 110.0
C12 C3 H3 110.0
C5 C4 C11 116.48(8)
C5 C4 C100 122.96(8)
C11 C4 C100 104.92(8)
C5 C4 C18 114.06(8)
C11 C4 C18 105.49(8)
C100 C4 C18 88.61(7)
C22 C5 C4 115.92(9)
C22 C5 C21 116.40(9)
C4 C5 C21 118.19(9)
C22 C5 C6 116.31(9)
C4 C5 C6 119.87(8)
C21 C5 C6 57.59(7)
C21 C6 C7 126.06(9)
C21 C6 C23 106.80(9)
C7 C6 C23 116.20(9)
C21 C6 C5 60.70(7)
C7 C6 C5 121.83(9)
C23 C6 C5 113.50(8)
C25 C7 C8 118.55(11)
C25 C7 C6 119.13(9)
C8 C7 C6 122.23(10)
C9 C8 C7 120.40(12)
C9 C8 H8 119.8
C7 C8 H8 119.8
C10 C9 C8 120.39(12)
C10 C9 H9 119.8
C8 C9 H9 119.8
C9 C10 C24 119.91(12)
C9 C10 H10 120.0
C24 C10 H10 120.0
O1 C11 C4 129.46(11)
O1 C11 C12 127.48(10)
C4 C11 C12 103.05(8)
C13 C12 C11 115.46(10)
C13 C12 C3 113.84(10)
C11 C12 C3 99.41(9)
C13 C12 C15 111.82(10)
C11 C12 C15 105.93(9)
C3 C12 C15 109.44(8)
N14 C13 C12 176.95(16)
O2 C15 C16 103.37(9)
O2 C15 C12 108.87(9)
C16 C15 C12 108.65(9)
O2 C15 H15 111.9
C16 C15 H15 111.9
C12 C15 H15 111.9
C1 C16 C15 115.21(10)
C1 C16 C17 113.32(10)
C15 C16 C17 98.60(8)
C1 C16 H16 109.7
C15 C16 H16 109.7
C17 C16 H16 109.7
C16 C17 C18 103.99(8)
C16 C17 C100 109.99(8)
C18 C17 C100 89.50(7)
C16 C17 H17 116.6
C18 C17 H17 116.6
C100 C17 H17 116.6
O2 C18 C19 112.16(8)
O2 C18 C17 106.13(8)
C19 C18 C17 124.47(9)
O2 C18 C4 110.39(8)
C19 C18 C4 110.84(8)
C17 C18 C4 90.68(7)
C18 C19 C23 108.21(8)
C18 C19 C20 108.56(9)
C23 C19 C20 103.02(9)
C18 C19 H19 112.2
C23 C19 H19 112.2
C20 C19 H19 112.2
C21 C20 C19 103.20(9)
C21 C20 H20A 111.1
C19 C20 H20A 111.1
C21 C20 H20B 111.1
C19 C20 H20B 111.1
H20A C20 H20B 109.1
C6 C21 C20 108.37(9)
C6 C21 C5 61.71(7)
C20 C21 C5 114.12(9)
C6 C21 H21 119.6
C20 C21 H21 119.6
C5 C21 H21 119.6
O3 C22 C5 124.05(11)
O3 C22 H22 118.0
C5 C22 H22 118.0
C6 C23 C19 104.19(9)
C6 C23 H23A 110.9
C19 C23 H23A 110.9
C6 C23 H23B 110.9
C19 C23 H23B 110.9
H23A C23 H23B 108.9
C10 C24 C25 119.86(12)
C10 C24 H24 120.1
C25 C24 H24 120.1
C24 C25 C7 120.89(11)
C24 C25 H25 119.6
C7 C25 H25 119.6

loop_
_geom_bond_atom_site_label_1
_geom_bond_atom_site_label_2
_geom_bond_distance
O1 C11 1.2007(14)
O2 C18 1.4340(13)
O2 C15 1.4379(14)
O3 C22 1.2001(15)
C100 C3 1.5368(13)
C100 C17 1.5608(14)
C100 C4 1.5628(13)
C100 H1 0.9800
C1 C16 1.5262(16)
C1 C2 1.5369(18)
C1 H1A 0.9700
C1 H1B 0.9700
C2 C3 1.5202(15)
C2 H2A 0.9700
C2 H2B 0.9700
C3 C12 1.5588(15)
C3 H3 0.9800
C4 C5 1.4984(14)
C4 C11 1.5101(14)
C4 C18 1.5792(14)
C5 C22 1.4750(15)
C5 C21 1.5383(14)
C5 C6 1.5533(14)
C6 C21 1.4893(15)
C6 C7 1.4945(15)
C6 C23 1.5237(14)
C7 C25 1.3921(16)
C7 C8 1.3954(15)
C8 C9 1.3868(19)
C8 H8 0.9300
C9 C10 1.380(2)
C9 H9 0.9300
C10 C24 1.3840(19)
C10 H10 0.9300
C11 C12 1.5404(16)
C12 C13 1.4567(16)
C12 C15 1.5936(17)
C13 N14 1.1393(18)
C15 C16 1.5280(16)
C15 H15 0.9800
C16 C17 1.5305(14)
C16 H16 0.9800
C17 C18 1.5566(14)
C17 H17 0.9800
C18 C19 1.5072(14)
C19 C23 1.5349(16)
C19 C20 1.5429(16)
C19 H19 0.9800
C20 C21 1.5207(17)
C20 H20A 0.9700
C20 H20B 0.9700
C21 H21 0.9800
C22 H22 0.9300
C23 H23A 0.9700
C23 H23B 0.9700
C24 C25 1.3873(17)
C24 H24 0.9300
C25 H25 0.9300
